data_4332476
loop_
_publ_author_name
'Choi, Da Hye'
'Yoon, Jung Hee'
'Lim, Jeong Hak'
'Kim, Hyoung Chan'
'Hong, Chang Seop'

_publ_section_title
;
 Methylpyrazole-Capped Two-Dimensional Supramolecular M(II) (M = Mn, Ni,
 Co) Assemblies Constructed by Covalent and Noncovalent
 Interactions:&#x00A0; Uncommon Coordination Modes of Methylpyrazoles and
 Magnetic Properties
;
_journal_issue 15
_journal_name_full 'Inorganic Chemistry'
_journal_page_first 5947
_journal_page_last 5952
_journal_paper_doi 10.1021/ic060429c
_journal_volume 45
_journal_year 2006
_chemical_formula_sum 'C8 H12 Mn0.5 N7'
_chemical_formula_weight 233.72
_chemical_name_systematic
;
 ?
;
_space_group_IT_number 14
_symmetry_cell_setting monoclinic
_symmetry_space_group_name_Hall '-P 2ybc'
_symmetry_space_group_name_H-M 'P 1 21/c 1'
_atom_sites_solution_hydrogens geom
_atom_sites_solution_primary direct
_atom_sites_solution_secondary difmap
_audit_creation_method SHELXL-97
_cell_angle_alpha 90.00
_cell_angle_beta 104.67(2)
_cell_angle_gamma 90.00
_cell_formula_units_Z 4
_cell_length_a 8.8530(10)
_cell_length_b 9.0560(10)
_cell_length_c 14.884(2)
_cell_measurement_temperature 293(2)
_cell_volume 1154.4(3)
_computing_structure_refinement 'SHELXL-97 (Sheldrick, 1997)'
_diffrn_ambient_temperature 293(2)
_diffrn_measured_fraction_theta_full 0.854
_diffrn_measured_fraction_theta_max 0.854
_diffrn_radiation_monochromator graphite
_diffrn_radiation_source 'fine-focus sealed tube'
_diffrn_radiation_type MoK\a
_diffrn_radiation_wavelength 0.71073
_diffrn_reflns_av_R_equivalents 0.0000
_diffrn_reflns_av_sigmaI/netI 0.0334
_diffrn_reflns_limit_h_max 10
_diffrn_reflns_limit_h_min 0
_diffrn_reflns_limit_k_max 10
_diffrn_reflns_limit_k_min 0
_diffrn_reflns_limit_l_max 17
_diffrn_reflns_limit_l_min -17
_diffrn_reflns_number 1730
_diffrn_reflns_theta_full 24.98
_diffrn_reflns_theta_max 24.98
_diffrn_reflns_theta_min 2.38
_exptl_absorpt_coefficient_mu 0.605
_exptl_crystal_density_diffrn 1.345
_exptl_crystal_density_method 'not measured'
_exptl_crystal_F_000 486
_refine_diff_density_max 0.201
_refine_diff_density_min -0.200
_refine_diff_density_rms 0.046
_refine_ls_extinction_method none
_refine_ls_goodness_of_fit_ref 1.084
_refine_ls_hydrogen_treatment mixed
_refine_ls_matrix_type full
_refine_ls_number_parameters 124
_refine_ls_number_reflns 1730
_refine_ls_number_restraints 0
_refine_ls_restrained_S_all 1.084
_refine_ls_R_factor_all 0.0551
_refine_ls_R_factor_gt 0.0369
_refine_ls_shift/su_max 0.000
_refine_ls_shift/su_mean 0.000
_refine_ls_structure_factor_coef Fsqd
_refine_ls_weighting_details 'calc w=1/[\s^2^(Fo^2^)+(0.0479P)^2^+0.3968P] where P=(Fo^2^+2Fc^2^)/3'
_refine_ls_weighting_scheme calc
_refine_ls_wR_factor_gt 0.0922
_refine_ls_wR_factor_ref 0.1026
_reflns_number_gt 1376
_reflns_number_total 1730
_reflns_threshold_expression >2sigma(I)
_cod_data_source_file ic060429csup1.cif
_cod_data_source_block mn
_cod_original_cell_volume 1154.4(2)
_cod_original_sg_symbol_H-M P21/c
_cod_original_formula_sum 'C8 H12 Mn0.50 N7'
_cod_database_code 4332476

loop_
_symmetry_equiv_pos_as_xyz
'x, y, z'
'-x, y+1/2, -z+1/2'
'-x, -y, -z'
'x, -y-1/2, z-1/2'

loop_
_atom_site_label
_atom_site_type_symbol
_atom_site_fract_x
_atom_site_fract_y
_atom_site_fract_z
_atom_site_U_iso_or_equiv
_atom_site_adp_type
_atom_site_occupancy
_atom_site_symmetry_multiplicity
_atom_site_calc_flag
_atom_site_refinement_flags
Mn1 Mn 1.0000 0.5000 0.5000 0.0440(2) Uani 1 2 d S
N5 N 0.9325(4) 0.5040(3) 0.63310(18) 0.0688(8) Uani 1 1 d .
N6 N 0.9392(3) 0.4171(3) 0.69107(18) 0.0591(7) Uani 1 1 d .
N7 N 0.9475(5) 0.3308(4) 0.7497(2) 0.1029(13) Uani 1 1 d .
N1 N 0.7670(3) 0.4029(3) 0.42401(18) 0.0564(7) Uani 1 1 d .
N2 N 0.7350(3) 0.3301(3) 0.34246(18) 0.0584(7) Uani 1 1 d .
H2 H 0.8027 0.3154 0.3110 0.070 Uiso 1 1 calc .
C1 C 0.6339(4) 0.4009(4) 0.4482(3) 0.0786(11) Uani 1 1 d .
H1 H 0.6188 0.4426 0.5023 0.094 Uiso 1 1 calc .
C2 C 0.5187(4) 0.3281(5) 0.3820(4) 0.0937(13) Uani 1 1 d .
H2C H 0.4154 0.3135 0.3834 0.112 Uiso 1 1 calc .
C3 C 0.5870(4) 0.2829(4) 0.3154(3) 0.0713(10) Uani 1 1 d .
C4 C 0.5287(6) 0.1970(5) 0.2268(3) 0.1122(17) Uani 1 1 d .
H4A H 0.6117 0.1854 0.1966 0.168 Uiso 1 1 calc .
H4B H 0.4436 0.2492 0.1865 0.168 Uiso 1 1 calc .
H4C H 0.4935 0.1015 0.2408 0.168 Uiso 1 1 calc .
N3 N 1.1024 0.2696 0.5204 0.052 Uani 1 1 d .
N4 N 1.1422 0.1976 0.4502 0.059 Uani 1 1 d .
H4 H 1.1282 0.2327 0.3951 0.071 Uiso 1 1 calc .
C5 C 1.1426(4) 0.1775(4) 0.5906(2) 0.0702(10) Uani 1 1 d .
H5 H 1.1285 0.1959 0.6494 0.084 Uiso 1 1 calc .
C6 C 1.2084(5) 0.0499(4) 0.5665(3) 0.0833(12) Uani 1 1 d .
H6 H 1.2466 -0.0299 0.6048 0.100 Uiso 1 1 calc .
C7 C 1.2060(4) 0.0649(4) 0.4765(3) 0.0675(9) Uani 1 1 d .
C8 C 1.2581(6) -0.0340(4) 0.4091(4) 0.1039(15) Uani 1 1 d .
H8A H 1.2381 0.0134 0.3495 0.156 Uiso 1 1 calc .
H8B H 1.2017 -0.1255 0.4033 0.156 Uiso 1 1 calc .
H8C H 1.3679 -0.0532 0.4313 0.156 Uiso 1 1 calc .

loop_
_atom_site_aniso_label
_atom_site_aniso_U_11
_atom_site_aniso_U_22
_atom_site_aniso_U_33
_atom_site_aniso_U_23
_atom_site_aniso_U_13
_atom_site_aniso_U_12
Mn1 0.0600(4) 0.0363(3) 0.0396(3) 0.0032(3) 0.0196(2) 0.0045(3)
N5 0.111(2) 0.0548(16) 0.0520(15) 0.0079(15) 0.0424(15) 0.0033(17)
N6 0.0823(19) 0.0572(17) 0.0442(14) -0.0049(14) 0.0277(13) -0.0129(14)
N7 0.173(4) 0.084(2) 0.0613(19) 0.0201(18) 0.047(2) -0.018(2)
N1 0.0599(16) 0.0486(15) 0.0626(16) -0.0052(13) 0.0189(13) 0.0042(13)
N2 0.0661(18) 0.0485(15) 0.0589(16) -0.0016(13) 0.0130(13) -0.0004(13)
C1 0.065(2) 0.078(3) 0.099(3) -0.008(2) 0.033(2) 0.011(2)
C2 0.057(2) 0.090(3) 0.134(4) 0.002(3) 0.023(3) -0.003(2)
C3 0.068(2) 0.0467(19) 0.088(3) 0.0064(18) -0.001(2) -0.0028(17)
C4 0.117(4) 0.092(3) 0.102(3) -0.014(3) -0.019(3) -0.027(3)
N3 0.060 0.042 0.055 0.002 0.019 0.006
N4 0.075 0.046 0.060 0.001 0.026 0.010
C5 0.084(2) 0.066(2) 0.057(2) 0.0136(18) 0.0118(17) 0.0161(19)
C6 0.094(3) 0.057(2) 0.096(3) 0.023(2) 0.018(2) 0.025(2)
C7 0.066(2) 0.0349(16) 0.099(3) -0.0019(19) 0.0166(19) 0.0069(15)
C8 0.112(3) 0.064(3) 0.142(4) -0.023(3) 0.042(3) 0.023(2)

loop_
_atom_type_symbol
_atom_type_description
_atom_type_scat_dispersion_real
_atom_type_scat_dispersion_imag
_atom_type_scat_source
C C 0.0033 0.0016 'International Tables Vol C Tables 4.2.6.8 and 6.1.1.4'
H H 0.0000 0.0000 'International Tables Vol C Tables 4.2.6.8 and 6.1.1.4'
N N 0.0061 0.0033 'International Tables Vol C Tables 4.2.6.8 and 6.1.1.4'
Mn Mn 0.3368 0.7283 'International Tables Vol C Tables 4.2.6.8 and 6.1.1.4'

loop_
_geom_angle_atom_site_label_1
_geom_angle_atom_site_label_2
_geom_angle_atom_site_label_3
_geom_angle
_geom_angle_site_symmetry_1
_geom_angle_site_symmetry_3
N5 Mn1 N5 180.0 . 3_766
N5 Mn1 N1 87.99(11) . 3_766
N5 Mn1 N1 92.01(11) 3_766 3_766
N5 Mn1 N1 92.01(11) . .
N5 Mn1 N1 87.99(11) 3_766 .
N1 Mn1 N1 180.0 3_766 .
N5 Mn1 N3 85.15(7) . 3_766
N5 Mn1 N3 94.85(7) 3_766 3_766
N1 Mn1 N3 89.56(6) 3_766 3_766
N1 Mn1 N3 90.44(6) . 3_766
N5 Mn1 N3 94.85(7) . .
N5 Mn1 N3 85.15(7) 3_766 .
N1 Mn1 N3 90.44(6) 3_766 .
N1 Mn1 N3 89.56(6) . .
N3 Mn1 N3 180.0 3_766 .
N6 N5 Mn1 133.0(2) . .
N5 N6 N7 179.2(4) . .
C1 N1 N2 104.0(3) . .
C1 N1 Mn1 129.4(2) . .
N2 N1 Mn1 126.67(19) . .
C3 N2 N1 113.2(3) . .
N1 C1 C2 111.0(4) . .
C3 C2 C1 106.3(3) . .
N2 C3 C2 105.5(3) . .
N2 C3 C4 121.4(4) . .
C2 C3 C4 133.0(4) . .
C5 N3 N4 103.71(16) . .
C5 N3 Mn1 135.28(16) . .
N4 N3 Mn1 121.0 . .
C7 N4 N3 112.31(18) . .
N3 C5 C6 111.8(3) . .
C7 C6 C5 105.9(3) . .
C6 C7 N4 106.3(3) . .
C6 C7 C8 132.6(4) . .
N4 C7 C8 121.1(4) . .

loop_
_geom_bond_atom_site_label_1
_geom_bond_atom_site_label_2
_geom_bond_distance
_geom_bond_site_symmetry_2
Mn1 N5 2.210(2) .
Mn1 N5 2.210(2) 3_766
Mn1 N1 2.264(3) 3_766
Mn1 N1 2.264(3) .
Mn1 N3 2.2644 3_766
Mn1 N3 2.2644 .
N5 N6 1.158(3) .
N6 N7 1.160(4) .
N1 C1 1.316(4) .
N1 N2 1.347(3) .
N2 C3 1.339(4) .
C1 C2 1.392(5) .
C2 C3 1.349(6) .
C3 C4 1.505(6) .
N3 C5 1.314(3) .
N3 N4 1.3521 .
N4 C7 1.343(3) .
C5 C6 1.382(5) .
C6 C7 1.340(5) .
C7 C8 1.502(6) .
